data_1562844
loop_
_publ_author_name
'Cha, Yu-E'
'Li, Xia'
'Song, Shuang'

_publ_section_title
;
 Synthesis, structure and luminescence property of 2D lanthanide complexes
 with 3-fluorophthalate and oxalate
;
_journal_name_full 'Journal of Solid State Chemistry'
_journal_page_first 40
_journal_page_last 44
_journal_paper_doi 10.1016/j.jssc.2012.07.052
_journal_volume 196
_journal_year 2012
_chemical_formula_sum 'C18 H16 Dy2 F2 O17'
_chemical_formula_weight 867.31
_space_group_IT_number 2
_space_group_name_Hall '-P 1'
_space_group_name_H-M_alt 'P -1'
_symmetry_cell_setting triclinic
_symmetry_space_group_name_H-M 'P -1'
_atom_sites_solution_hydrogens geom
_atom_sites_solution_primary direct
_atom_sites_solution_secondary difmap
_audit_creation_method SHELXL-97
_cell_angle_alpha 66.1030(10)
_cell_angle_beta 81.303(2)
_cell_angle_gamma 74.3930(10)
_cell_formula_units_Z 1
_cell_length_a 6.0601(5)
_cell_length_b 9.9350(8)
_cell_length_c 10.8869(9)
_cell_measurement_reflns_used 3247
_cell_measurement_temperature 298(2)
_cell_measurement_theta_max 28.328
_cell_measurement_theta_min 3.624
_cell_volume 576.52(8)
_computing_cell_refinement 'Bruker SMART'
_computing_data_collection 'Bruker SMART'
_computing_data_reduction 'Bruker SHELXTL'
_computing_molecular_graphics 'Bruker SHELXTL'
_computing_publication_material 'Bruker SHELXTL'
_computing_structure_refinement 'SHELXL-97 (Sheldrick, 1997)'
_computing_structure_solution 'SHELXS-97 (Sheldrick, 1990)'
_diffrn_ambient_temperature 298(2)
_diffrn_measured_fraction_theta_full 0.991
_diffrn_measured_fraction_theta_max 0.991
_diffrn_measurement_device_type 'CCD area detector'
_diffrn_measurement_method 'phi and omega scans'
_diffrn_radiation_monochromator graphite
_diffrn_radiation_source 'fine-focus sealed tube'
_diffrn_radiation_type MoK\a
_diffrn_radiation_wavelength 0.71073
_diffrn_reflns_av_R_equivalents 0.0307
_diffrn_reflns_av_sigmaI/netI 0.0278
_diffrn_reflns_limit_h_max 7
_diffrn_reflns_limit_h_min -6
_diffrn_reflns_limit_k_max 11
_diffrn_reflns_limit_k_min -10
_diffrn_reflns_limit_l_max 12
_diffrn_reflns_limit_l_min -9
_diffrn_reflns_number 3029
_diffrn_reflns_theta_full 25.02
_diffrn_reflns_theta_max 25.02
_diffrn_reflns_theta_min 2.43
_exptl_absorpt_coefficient_mu 6.534
_exptl_absorpt_correction_T_max 0.6952
_exptl_absorpt_correction_T_min 0.4406
_exptl_absorpt_correction_type multi-scan
_exptl_absorpt_process_details sadabs
_exptl_crystal_density_diffrn 2.498
_exptl_crystal_density_method 'not measured'
_exptl_crystal_F_000 410
_exptl_crystal_size_max 0.15
_exptl_crystal_size_mid 0.10
_exptl_crystal_size_min 0.06
_refine_diff_density_max 1.253
_refine_diff_density_min -1.783
_refine_diff_density_rms 0.189
_refine_ls_extinction_method none
_refine_ls_goodness_of_fit_ref 1.052
_refine_ls_hydrogen_treatment mixed
_refine_ls_matrix_type full
_refine_ls_number_parameters 182
_refine_ls_number_reflns 2011
_refine_ls_number_restraints 0
_refine_ls_restrained_S_all 1.052
_refine_ls_R_factor_all 0.0302
_refine_ls_R_factor_gt 0.0289
_refine_ls_shift/su_max 0.001
_refine_ls_shift/su_mean 0.000
_refine_ls_structure_factor_coef Fsqd
_refine_ls_weighting_details 'calc w=1/[\s^2^(Fo^2^)+(0.0578P)^2^+0.6229P] where P=(Fo^2^+2Fc^2^)/3'
_refine_ls_weighting_scheme calc
_refine_ls_wR_factor_gt 0.0731
_refine_ls_wR_factor_ref 0.0764
_reflns_number_gt 1928
_reflns_number_total 2011
_reflns_threshold_expression >2sigma(I)
_cod_data_source_file JSSC-2012-196-40.cif
_cod_data_source_block 111130a
_cod_depositor_comments
;
The following automatic conversions were performed:

data item '_symmetry_cell_setting' value 'Triclinic' was changed to
'triclinic' in accordance with the built-in table derived from the
CIF Core dictionary named 'cif_core.dic' version 2.4.5 last updated
on 2014-11-21.

Automatic conversion script
Id: cif_fix_values 8369 2020-08-20 11:38:08Z andrius 
;
_cod_original_sg_symbol_H-M P-1
_cod_database_code 1562844

loop_
_symmetry_equiv_pos_as_xyz
'x, y, z'
'-x, -y, -z'

loop_
_atom_site_label
_atom_site_type_symbol
_atom_site_fract_x
_atom_site_fract_y
_atom_site_fract_z
_atom_site_U_iso_or_equiv
_atom_site_adp_type
_atom_site_occupancy
_atom_site_symmetry_multiplicity
_atom_site_calc_flag
_atom_site_refinement_flags
_atom_site_disorder_assembly
_atom_site_disorder_group
Dy1 Dy 0.16853(3) 0.26745(2) 0.56477(2) 0.01805(12) Uani 1 1 d . . .
F1 F 0.0691(7) 0.5136(5) 0.1107(4) 0.0414(11) Uani 0.909(8) 1 d P A 1
F1' F 0.700(7) 0.855(5) -0.053(4) 0.0414(11) Uani 0.091(8) 1 d P A 2
O1 O 0.4016(6) 0.3826(4) 0.6388(3) 0.0229(8) Uani 1 1 d . . .
O2 O 0.2534(7) 0.2024(5) 0.7964(4) 0.0300(9) Uani 1 1 d . . .
O3 O 0.1222(6) 0.5460(4) 0.3838(4) 0.0250(8) Uani 1 1 d . . .
O4 O 0.3963(6) 0.3631(4) 0.3578(4) 0.0249(8) Uani 1 1 d . . .
O5 O 0.5405(6) 0.0895(4) 0.6021(4) 0.0256(8) Uani 1 1 d . . .
O6 O 0.7863(6) -0.0861(5) 0.5366(5) 0.0319(9) Uani 1 1 d . . .
O7 O -0.1394(6) 0.3215(4) 0.4275(4) 0.0314(9) Uani 1 1 d . . .
H7C H -0.2197 0.4114 0.4074 0.038 Uiso 1 1 d R . .
H7D H -0.2242 0.2607 0.4733 0.038 Uiso 1 1 d R . .
O8 O -0.0557(8) 0.0934(5) 0.7106(4) 0.0412(11) Uani 1 1 d . . .
H8C H -0.1814 0.0878 0.6894 0.049 Uiso 1 1 d R . .
H8D H -0.0572 0.0641 0.7956 0.049 Uiso 1 1 d R . .
O9 O 0.0000 0.0000 1.0000 0.058(2) Uani 1 2 d S . .
H9B H 0.1310 -0.0250 0.9642 0.070 Uiso 0.50 1 d PR . .
H9C H -0.0404 0.0960 0.9663 0.070 Uiso 0.50 1 d PR . .
C1 C 0.3767(9) 0.2967(6) 0.7631(5) 0.0235(11) Uani 1 1 d . . .
C2 C 0.2884(8) 0.4974(5) 0.3139(5) 0.0168(10) Uani 1 1 d . . .
C3 C 0.5019(9) 0.6909(6) 0.1342(5) 0.0225(10) Uani 1 1 d . . .
C4 C 0.3406(9) 0.5995(6) 0.1726(5) 0.0197(10) Uani 1 1 d . A .
C5 C 0.2261(10) 0.5992(6) 0.0708(6) 0.0277(12) Uani 1 1 d . . .
H5 H 0.1158 0.5423 0.0953 0.033 Uiso 0.091(8) 1 calc PR A 2
C6 C 0.2674(12) 0.6784(8) -0.0634(6) 0.0385(15) Uani 1 1 d . A .
H6 H 0.1888 0.6736 -0.1280 0.046 Uiso 1 1 calc R . .
C7 C 0.4280(14) 0.7653(8) -0.1006(6) 0.0418(16) Uani 1 1 d . . .
H7 H 0.4605 0.8180 -0.1913 0.050 Uiso 1 1 calc R A .
C8 C 0.5415(11) 0.7744(7) -0.0034(6) 0.0320(13) Uani 1 1 d . A .
H8 H 0.6448 0.8365 -0.0296 0.038 Uiso 0.909(8) 1 calc PR A 1
C9 C 0.5952(9) -0.0001(5) 0.5399(5) 0.0189(10) Uani 1 1 d . . .

loop_
_atom_site_aniso_label
_atom_site_aniso_U_11
_atom_site_aniso_U_22
_atom_site_aniso_U_33
_atom_site_aniso_U_23
_atom_site_aniso_U_13
_atom_site_aniso_U_12
Dy1 0.01497(17) 0.01912(17) 0.02152(17) -0.00967(12) -0.00179(10) -0.00274(11)
F1 0.044(2) 0.055(3) 0.037(2) -0.0176(19) -0.0033(18) -0.031(2)
F1' 0.044(2) 0.055(3) 0.037(2) -0.0176(19) -0.0033(18) -0.031(2)
O1 0.0247(18) 0.0237(18) 0.0207(18) -0.0073(15) -0.0018(14) -0.0078(15)
O2 0.033(2) 0.036(2) 0.027(2) -0.0100(17) 0.0022(16) -0.0207(18)
O3 0.0174(18) 0.036(2) 0.0253(19) -0.0183(17) 0.0041(15) -0.0048(16)
O4 0.0237(19) 0.0228(19) 0.0260(19) -0.0096(16) 0.0006(15) -0.0023(15)
O5 0.0232(19) 0.0232(18) 0.035(2) -0.0179(16) -0.0089(16) 0.0014(15)
O6 0.0179(19) 0.037(2) 0.052(3) -0.031(2) -0.0082(17) 0.0020(17)
O7 0.0205(19) 0.026(2) 0.047(2) -0.0125(18) -0.0136(17) -0.0015(15)
O8 0.046(3) 0.053(3) 0.030(2) -0.008(2) -0.0055(19) -0.030(2)
O9 0.067(5) 0.039(4) 0.050(4) -0.006(3) 0.012(4) -0.009(4)
C1 0.017(2) 0.027(3) 0.023(3) -0.010(2) 0.0004(19) -0.002(2)
C2 0.016(2) 0.020(2) 0.018(2) -0.010(2) -0.0020(19) -0.0056(19)
C3 0.023(3) 0.022(3) 0.023(3) -0.009(2) 0.000(2) -0.005(2)
C4 0.021(2) 0.020(2) 0.018(2) -0.009(2) 0.0003(19) -0.003(2)
C5 0.033(3) 0.028(3) 0.024(3) -0.009(2) -0.005(2) -0.008(2)
C6 0.045(4) 0.050(4) 0.025(3) -0.016(3) -0.009(3) -0.013(3)
C7 0.063(5) 0.045(4) 0.017(3) -0.005(3) -0.003(3) -0.020(3)
C8 0.040(3) 0.030(3) 0.025(3) -0.006(2) 0.001(2) -0.016(3)
C9 0.023(3) 0.013(2) 0.021(2) -0.0055(19) -0.003(2) -0.0056(19)

loop_
_atom_type_symbol
_atom_type_description
_atom_type_scat_dispersion_real
_atom_type_scat_dispersion_imag
_atom_type_scat_source
C C 0.0033 0.0016 'International Tables Vol C Tables 4.2.6.8 and 6.1.1.4'
H H 0.0000 0.0000 'International Tables Vol C Tables 4.2.6.8 and 6.1.1.4'
O O 0.0106 0.0060 'International Tables Vol C Tables 4.2.6.8 and 6.1.1.4'
F F 0.0171 0.0103 'International Tables Vol C Tables 4.2.6.8 and 6.1.1.4'
Dy Dy -0.1892 4.4098 'International Tables Vol C Tables 4.2.6.8 and 6.1.1.4'

loop_
_geom_angle_atom_site_label_1
_geom_angle_atom_site_label_2
_geom_angle_atom_site_label_3
_geom_angle
_geom_angle_site_symmetry_1
_geom_angle_site_symmetry_3
O3 Dy1 O7 74.61(13) 2_566 .
O3 Dy1 O8 85.15(15) 2_566 .
O7 Dy1 O8 78.28(15) . .
O3 Dy1 O6 139.86(13) 2_566 2_656
O7 Dy1 O6 67.21(13) . 2_656
O8 Dy1 O6 75.64(16) . 2_656
O3 Dy1 O1 79.87(12) 2_566 .
O7 Dy1 O1 143.67(13) . .
O8 Dy1 O1 125.08(13) . .
O6 Dy1 O1 139.74(12) 2_656 .
O3 Dy1 O4 115.14(12) 2_566 .
O7 Dy1 O4 87.19(14) . .
O8 Dy1 O4 151.05(15) . .
O6 Dy1 O4 75.66(14) 2_656 .
O1 Dy1 O4 80.67(12) . .
O3 Dy1 O5 151.37(13) 2_566 .
O7 Dy1 O5 133.89(13) . .
O8 Dy1 O5 97.16(15) . .
O6 Dy1 O5 67.24(12) 2_656 .
O1 Dy1 O5 75.49(12) . .
O4 Dy1 O5 75.09(13) . .
O3 Dy1 O2 80.14(13) 2_566 .
O7 Dy1 O2 141.99(14) . .
O8 Dy1 O2 71.62(14) . .
O6 Dy1 O2 124.36(14) 2_656 .
O1 Dy1 O2 53.89(12) . .
O4 Dy1 O2 129.68(13) . .
O5 Dy1 O2 73.66(14) . .
O3 Dy1 O3 64.27(14) 2_566 .
O7 Dy1 O3 71.02(13) . .
O8 Dy1 O3 141.07(14) . .
O6 Dy1 O3 112.04(13) 2_656 .
O1 Dy1 O3 74.79(11) . .
O4 Dy1 O3 50.98(11) . .
O5 Dy1 O3 121.33(12) . .
O2 Dy1 O3 121.83(12) . .
C1 O1 Dy1 92.7(3) . .
C1 O2 Dy1 93.2(3) . .
C2 O3 Dy1 155.4(3) . 2_566
C2 O3 Dy1 88.9(3) . .
Dy1 O3 Dy1 115.73(14) 2_566 .
C2 O4 Dy1 99.4(3) . .
C9 O5 Dy1 118.4(3) . .
C9 O6 Dy1 119.6(3) . 2_656
Dy1 O7 H7C 112.6 . .
Dy1 O7 H7D 106.3 . .
H7C O7 H7D 108.4 . .
Dy1 O8 H8C 123.7 . .
Dy1 O8 H8D 121.6 . .
H8C O8 H8D 108.6 . .
H9B O9 H9C 107.0 . .
O2 C1 O1 120.1(5) . .
O2 C1 C3 120.8(5) . 2_666
O1 C1 C3 119.0(5) . 2_666
O4 C2 O3 120.6(5) . .
O4 C2 C4 119.5(4) . .
O3 C2 C4 119.7(4) . .
C8 C3 C4 118.9(5) . .
C8 C3 C1 120.0(5) . 2_666
C4 C3 C1 121.0(5) . 2_666
C5 C4 C3 117.6(5) . .
C5 C4 C2 116.9(4) . .
C3 C4 C2 125.5(5) . .
F1 C5 C6 120.2(5) . .
F1 C5 C4 116.3(5) . .
C6 C5 C4 123.5(5) . .
F1 C5 H5 2.1 . .
C6 C5 H5 118.2 . .
C4 C5 H5 118.2 . .
C5 C6 C7 118.7(6) . .
C5 C6 H6 120.6 . .
C7 C6 H6 120.6 . .
C6 C7 C8 120.4(6) . .
C6 C7 H7 119.8 . .
C8 C7 H7 119.8 . .
F1' C8 C7 114.2(18) . .
F1' C8 C3 124.7(19) . .
C7 C8 C3 120.8(5) . .
F1' C8 H8 7.6 . .
C7 C8 H8 119.6 . .
C3 C8 H8 119.6 . .
O6 C9 O5 126.4(5) . .
O6 C9 C9 117.4(5) . 2_656
O5 C9 C9 116.2(5) . 2_656

loop_
_geom_bond_atom_site_label_1
_geom_bond_atom_site_label_2
_geom_bond_distance
_geom_bond_site_symmetry_2
Dy1 O3 2.375(4) 2_566
Dy1 O7 2.379(4) .
Dy1 O8 2.397(4) .
Dy1 O6 2.408(4) 2_656
Dy1 O1 2.431(4) .
Dy1 O4 2.432(4) .
Dy1 O5 2.434(3) .
Dy1 O2 2.436(4) .
Dy1 O3 2.636(4) .
F1 C5 1.352(7) .
F1' C8 1.33(4) .
O1 C1 1.286(6) .
O2 C1 1.259(7) .
O3 C2 1.277(6) .
O3 Dy1 2.375(4) 2_566
O4 C2 1.243(6) .
O5 C9 1.273(6) .
O6 C9 1.246(6) .
O6 Dy1 2.408(4) 2_656
O7 H7C 0.8501 .
O7 H7D 0.8500 .
O8 H8C 0.8500 .
O8 H8D 0.8500 .
O9 H9B 0.8500 .
O9 H9C 0.8500 .
C1 C3 1.489(8) 2_666
C2 C4 1.502(7) .
C3 C8 1.407(8) .
C3 C4 1.414(7) .
C3 C1 1.489(8) 2_666
C4 C5 1.395(8) .
C5 C6 1.371(9) .
C5 H5 0.9300 .
C6 C7 1.381(11) .
C6 H6 0.9300 .
C7 C8 1.390(9) .
C7 H7 0.9300 .
C8 H8 0.9300 .
C9 C9 1.544(10) 2_656

loop_
_geom_torsion_atom_site_label_1
_geom_torsion_atom_site_label_2
_geom_torsion_atom_site_label_3
_geom_torsion_atom_site_label_4
_geom_torsion
_geom_torsion_site_symmetry_1
_geom_torsion_site_symmetry_2
_geom_torsion_site_symmetry_3
_geom_torsion_site_symmetry_4
O3 Dy1 O1 C1 86.3(3) 2_566 . . .
O7 Dy1 O1 C1 132.0(3) . . . .
O8 Dy1 O1 C1 9.6(4) . . . .
O6 Dy1 O1 C1 -101.5(3) 2_656 . . .
O4 Dy1 O1 C1 -155.9(3) . . . .
O5 Dy1 O1 C1 -79.0(3) . . . .
O2 Dy1 O1 C1 1.2(3) . . . .
O3 Dy1 O1 C1 152.2(3) . . . .
O3 Dy1 O2 C1 -85.8(3) 2_566 . . .
O7 Dy1 O2 C1 -134.5(3) . . . .
O8 Dy1 O2 C1 -173.9(4) . . . .
O6 Dy1 O2 C1 129.0(3) 2_656 . . .
O1 Dy1 O2 C1 -1.2(3) . . . .
O4 Dy1 O2 C1 28.8(4) . . . .
O5 Dy1 O2 C1 82.5(3) . . . .
O3 Dy1 O2 C1 -34.6(4) . . . .
O3 Dy1 O3 C2 178.8(4) 2_566 . . .
O7 Dy1 O3 C2 -99.6(3) . . . .
O8 Dy1 O3 C2 -139.5(3) . . . .
O6 Dy1 O3 C2 -45.1(3) 2_656 . . .
O1 Dy1 O3 C2 92.9(3) . . . .
O4 Dy1 O3 C2 2.6(3) . . . .
O5 Dy1 O3 C2 30.9(3) . . . .
O2 Dy1 O3 C2 120.3(3) . . . .
O3 Dy1 O3 Dy1 0.0 2_566 . . 2_566
O7 Dy1 O3 Dy1 81.62(17) . . . 2_566
O8 Dy1 O3 Dy1 41.8(3) . . . 2_566
O6 Dy1 O3 Dy1 136.09(15) 2_656 . . 2_566
O1 Dy1 O3 Dy1 -85.91(16) . . . 2_566
O4 Dy1 O3 Dy1 -176.1(2) . . . 2_566
O5 Dy1 O3 Dy1 -147.92(14) . . . 2_566
O2 Dy1 O3 Dy1 -58.5(2) . . . 2_566
O3 Dy1 O4 C2 -6.6(3) 2_566 . . .
O7 Dy1 O4 C2 65.0(3) . . . .
O8 Dy1 O4 C2 124.4(4) . . . .
O6 Dy1 O4 C2 132.1(3) 2_656 . . .
O1 Dy1 O4 C2 -80.7(3) . . . .
O5 Dy1 O4 C2 -158.0(3) . . . .
O2 Dy1 O4 C2 -104.8(3) . . . .
O3 Dy1 O4 C2 -2.7(3) . . . .
O3 Dy1 O5 C9 172.5(3) 2_566 . . .
O7 Dy1 O5 C9 -1.1(4) . . . .
O8 Dy1 O5 C9 79.5(4) . . . .
O6 Dy1 O5 C9 8.3(3) 2_656 . . .
O1 Dy1 O5 C9 -156.1(4) . . . .
O4 Dy1 O5 C9 -72.1(4) . . . .
O2 Dy1 O5 C9 147.9(4) . . . .
O3 Dy1 O5 C9 -94.4(4) . . . .
Dy1 O2 C1 O1 2.1(5) . . . .
Dy1 O2 C1 C3 -177.0(4) . . . 2_666
Dy1 O1 C1 O2 -2.1(5) . . . .
Dy1 O1 C1 C3 177.1(4) . . . 2_666
Dy1 O4 C2 O3 5.1(5) . . . .
Dy1 O4 C2 C4 -169.4(4) . . . .
Dy1 O3 C2 O4 172.7(5) 2_566 . . .
Dy1 O3 C2 O4 -4.7(5) . . . .
Dy1 O3 C2 C4 -12.8(10) 2_566 . . .
Dy1 O3 C2 C4 169.8(4) . . . .
C8 C3 C4 C5 -1.0(8) . . . .
C1 C3 C4 C5 177.1(5) 2_666 . . .
C8 C3 C4 C2 176.4(5) . . . .
C1 C3 C4 C2 -5.6(8) 2_666 . . .
O4 C2 C4 C5 86.0(6) . . . .
O3 C2 C4 C5 -88.5(6) . . . .
O4 C2 C4 C3 -91.4(6) . . . .
O3 C2 C4 C3 94.1(6) . . . .
C3 C4 C5 F1 -178.5(5) . . . .
C2 C4 C5 F1 3.9(7) . . . .
C3 C4 C5 C6 2.2(9) . . . .
C2 C4 C5 C6 -175.4(5) . . . .
F1 C5 C6 C7 179.7(6) . . . .
C4 C5 C6 C7 -1.1(10) . . . .
C5 C6 C7 C8 -1.3(11) . . . .
C6 C7 C8 F1' 177(2) . . . .
C6 C7 C8 C3 2.6(11) . . . .
C4 C3 C8 F1' -175(3) . . . .
C1 C3 C8 F1' 7(3) 2_666 . . .
C4 C3 C8 C7 -1.4(9) . . . .
C1 C3 C8 C7 -179.4(6) 2_666 . . .
Dy1 O6 C9 O5 172.1(4) 2_656 . . .
Dy1 O6 C9 C9 -8.4(7) 2_656 . . 2_656
Dy1 O5 C9 O6 171.9(4) . . . .
Dy1 O5 C9 C9 -7.5(7) . . . 2_656
